data_1505076
loop_
_publ_author_name
'Elbjeirami, O.'
'Burress, C.N.'
'Gabbai, F.P.'
'Omary, M.A.'

_publ_section_title
;
 Simultaneous External and Internal Heavy-Atom Effects in Binary Adducts
 of 1-Halonaphthalenes with Trinuclear Perfluoro-ortho-phenylene
 Mercury(II): A Structural and Photophysical Study
;
_journal_issue 26
_journal_name_full 'Journal of Physical Chemistry C'
_journal_page_first 9522
_journal_paper_doi 10.1021/jp070110t
_journal_volume 111
_journal_year 2007
_chemical_formula_sum 'C28 H7 F12 Hg3 I'
_chemical_formula_weight 1300.01
_chemical_name_common {[(o-C6F4Hg)3][C10H7I]}
_chemical_name_systematic
; 
 ? 
;
_space_group_IT_number 14
_symmetry_cell_setting monoclinic
_symmetry_space_group_name_Hall '-P 2ybc'
_symmetry_space_group_name_H-M 'P 1 21/c 1'
_atom_sites_solution_hydrogens geom
_atom_sites_solution_primary direct
_atom_sites_solution_secondary difmap
_audit_creation_method SHELXL-97
_cell_angle_alpha 90.00
_cell_angle_beta 98.43(3)
_cell_angle_gamma 90.00
_cell_formula_units_Z 4
_cell_length_a 15.993(3)
_cell_length_b 7.5544(15)
_cell_length_c 22.787(5)
_cell_measurement_temperature 110(2)
_cell_volume 2723.3(10)
_computing_structure_refinement 'SHELXL-97 (Sheldrick, 1997)'
_computing_structure_solution 'SHELXS-97 (Sheldrick, 1990)'
_diffrn_ambient_temperature 110(2)
_diffrn_measured_fraction_theta_full 0.958
_diffrn_measured_fraction_theta_max 0.958
_diffrn_radiation_monochromator graphite
_diffrn_radiation_source 'fine-focus sealed tube'
_diffrn_radiation_type MoK\a
_diffrn_radiation_wavelength 0.71073
_diffrn_reflns_av_R_equivalents 0.0643
_diffrn_reflns_av_sigmaI/netI 0.0697
_diffrn_reflns_limit_h_max 21
_diffrn_reflns_limit_h_min -21
_diffrn_reflns_limit_k_max 9
_diffrn_reflns_limit_k_min -10
_diffrn_reflns_limit_l_max 30
_diffrn_reflns_limit_l_min -30
_diffrn_reflns_number 22349
_diffrn_reflns_theta_full 28.36
_diffrn_reflns_theta_max 28.36
_diffrn_reflns_theta_min 1.81
_exptl_absorpt_coefficient_mu 18.107
_exptl_crystal_colour colorless
_exptl_crystal_density_diffrn 3.171
_exptl_crystal_density_method 'not measured'
_exptl_crystal_description plate
_exptl_crystal_F_000 2304
_exptl_crystal_size_max 0.38
_exptl_crystal_size_mid 0.19
_exptl_crystal_size_min 0.08
_refine_diff_density_max 3.821
_refine_diff_density_min -2.308
_refine_diff_density_rms 0.342
_refine_ls_extinction_method none
_refine_ls_goodness_of_fit_ref 1.003
_refine_ls_hydrogen_treatment mixed
_refine_ls_matrix_type full
_refine_ls_number_parameters 397
_refine_ls_number_reflns 6517
_refine_ls_number_restraints 36
_refine_ls_restrained_S_all 1.001
_refine_ls_R_factor_all 0.0853
_refine_ls_R_factor_gt 0.0577
_refine_ls_shift/su_max 0.000
_refine_ls_shift/su_mean 0.000
_refine_ls_structure_factor_coef Fsqd
_refine_ls_weighting_details 'calc w=1/[\s^2^(Fo^2^)+(0.0100P)^2^+141.0000P] where P=(Fo^2^+2Fc^2^)/3'
_refine_ls_weighting_scheme calc
_refine_ls_wR_factor_gt 0.1080
_refine_ls_wR_factor_ref 0.1183
_reflns_number_gt 4916
_reflns_number_total 6517
_reflns_threshold_expression >2sigma(I)
_cod_data_source_file jp070110tsi20070111_012605.cif
_cod_data_source_block sad
_cod_depositor_comments
;
The following automatic conversions were performed:

'_symmetry_cell_setting' value 'Monoclinic' changed to 'monoclinic'
according to /home/saulius/struct/CIF-dictionaries/cif_core.dic
dictionary named 'cif_core.dic' version 2.4.1 from 2010-06-29.

Automatic conversion script
Id: cif_fix_values 1715 2011-07-08 13:25:40Z adriana 
;
_cod_original_cell_volume 2723.3(9)
_cod_original_sg_symbol_H-M P(2)1/c
_cod_database_code 1505076

loop_
_symmetry_equiv_pos_as_xyz
'x, y, z'
'-x, y+1/2, -z+1/2'
'-x, -y, -z'
'x, -y-1/2, z-1/2'

loop_
_atom_site_label
_atom_site_type_symbol
_atom_site_fract_x
_atom_site_fract_y
_atom_site_fract_z
_atom_site_U_iso_or_equiv
_atom_site_adp_type
_atom_site_occupancy
_atom_site_symmetry_multiplicity
_atom_site_calc_flag
_atom_site_refinement_flags
Hg1 Hg 0.31840(3) -0.00070(7) 0.46825(3) 0.02565(13) Uani 1 1 d .
Hg2 Hg 0.11621(3) 0.17774(7) 0.48241(2) 0.02486(13) Uani 1 1 d .
Hg3 Hg 0.19110(3) 0.19873(7) 0.34018(2) 0.02360(13) Uani 1 1 d .
I1 I 0.12509(6) 0.76620(12) 0.38490(5) 0.0296(2) Uani 1 1 d .
F3 F 0.4911(5) -0.1009(12) 0.4299(4) 0.041(2) Uani 1 1 d .
F4 F 0.5499(6) -0.0889(14) 0.3242(5) 0.053(3) Uani 1 1 d .
F5 F 0.4521(6) 0.0473(13) 0.2264(4) 0.045(2) Uani 1 1 d .
F6 F 0.2975(6) 0.1754(13) 0.2331(4) 0.041(2) Uani 1 1 d .
F9 F 0.3861(6) -0.1944(11) 0.5902(4) 0.039(2) Uani 1 1 d .
F10 F 0.3229(7) -0.2287(13) 0.6932(4) 0.050(3) Uani 1 1 d .
F11 F 0.1734(7) -0.0829(14) 0.7052(4) 0.051(3) Uani 1 1 d .
F12 F 0.0825(6) 0.0991(14) 0.6136(4) 0.042(2) Uani 1 1 d .
F15 F -0.0589(6) 0.3670(14) 0.4662(4) 0.045(2) Uani 1 1 d .
F16 F -0.1597(6) 0.5019(14) 0.3714(5) 0.047(2) Uani 1 1 d .
F17 F -0.1114(6) 0.4894(14) 0.2620(4) 0.045(2) Uani 1 1 d .
F18 F 0.0413(6) 0.3635(13) 0.2490(4) 0.040(2) Uani 1 1 d .
C1 C 0.3107(9) 0.0997(19) 0.3355(7) 0.028(3) Uani 1 1 d .
C2 C 0.3615(9) 0.0261(17) 0.3873(7) 0.029(3) Uani 1 1 d .
C3 C 0.4400(10) -0.034(2) 0.3822(8) 0.037(4) Uani 1 1 d .
C4 C 0.4729(10) -0.026(2) 0.3283(8) 0.037(4) Uani 1 1 d .
C5 C 0.4219(10) 0.043(2) 0.2794(7) 0.035(4) Uani 1 1 d .
C6 C 0.3424(9) 0.106(2) 0.2839(6) 0.027(3) Uani 1 1 d .
C7 C 0.1889(9) 0.0491(17) 0.5529(6) 0.023(3) Uani 1 1 d .
C8 C 0.2675(9) -0.0240(16) 0.5466(6) 0.023(3) Uani 1 1 d .
C9 C 0.3089(10) -0.1157(17) 0.5941(7) 0.032(4) Uani 1 1 d .
C10 C 0.2796(10) -0.136(2) 0.6473(7) 0.036(4) Uani 1 1 d .
C11 C 0.2027(11) -0.064(2) 0.6538(7) 0.034(4) Uani 1 1 d .
C12 C 0.1584(10) 0.029(2) 0.6056(7) 0.032(4) Uani 1 1 d .
C13 C 0.0747(9) 0.2924(17) 0.3529(6) 0.026(3) Uani 1 1 d .
C14 C 0.0464(9) 0.2910(18) 0.4074(6) 0.026(3) Uani 1 1 d .
C15 C -0.0331(9) 0.365(2) 0.4127(6) 0.029(3) Uani 1 1 d .
C16 C -0.0835(9) 0.434(2) 0.3656(6) 0.028(3) Uani 1 1 d .
C17 C -0.0586(9) 0.426(2) 0.3090(7) 0.031(3) Uani 1 1 d .
C18 C 0.0191(9) 0.3598(17) 0.3047(6) 0.022(3) Uani 1 1 d .
C19 C 0.2404(11) 0.637(2) 0.3826(8) 0.042(4) Uani 1 1 d .
C20 C 0.2779(13) 0.641(2) 0.3332(9) 0.052(4) Uani 1 1 d U
H21A H 0.2488 0.6985 0.2991 0.062 Uiso 1 1 calc R
C21 C 0.3600(12) 0.563(2) 0.3289(8) 0.046(3) Uani 1 1 d U
H22A H 0.3827 0.5649 0.2927 0.055 Uiso 1 1 calc R
C22 C 0.4022(13) 0.490(2) 0.3776(9) 0.052(3) Uani 1 1 d U
H24A H 0.4573 0.4446 0.3765 0.062 Uiso 1 1 calc R
C23 C 0.4077(13) 0.398(2) 0.4822(9) 0.052(4) Uani 1 1 d U
H25A H 0.4622 0.3496 0.4809 0.062 Uiso 1 1 calc R
C24 C 0.3716(12) 0.388(2) 0.5317(10) 0.052(4) Uani 1 1 d U
H26A H 0.4009 0.3284 0.5654 0.062 Uiso 1 1 calc R
C25 C 0.2935(9) 0.4601(17) 0.5351(7) 0.030(3) Uani 1 1 d .
H27A H 0.2730 0.4511 0.5720 0.036 Uiso 1 1 calc R
C26 C 0.2438(10) 0.5428(18) 0.4907(7) 0.033(4) Uani 1 1 d .
H28A H 0.1894 0.5885 0.4943 0.040 Uiso 1 1 calc R
C27 C 0.2838(11) 0.5556(19) 0.4337(8) 0.045(4) Uani 1 1 d U
C28 C 0.3647(11) 0.478(2) 0.4345(8) 0.043(3) Uani 1 1 d U

loop_
_atom_site_aniso_label
_atom_site_aniso_U_11
_atom_site_aniso_U_22
_atom_site_aniso_U_33
_atom_site_aniso_U_23
_atom_site_aniso_U_13
_atom_site_aniso_U_12
Hg1 0.0253(3) 0.0161(2) 0.0339(3) -0.0050(2) -0.0009(2) -0.0022(2)
Hg2 0.0285(3) 0.0204(3) 0.0244(3) 0.0004(2) -0.0005(2) -0.0009(2)
Hg3 0.0234(3) 0.0184(2) 0.0289(3) -0.0034(2) 0.0032(2) -0.0038(2)
I1 0.0284(5) 0.0193(4) 0.0404(6) -0.0036(4) 0.0030(4) -0.0049(4)
F3 0.022(4) 0.040(5) 0.059(6) -0.007(5) -0.002(4) 0.015(4)
F4 0.028(5) 0.050(6) 0.083(8) -0.025(6) 0.017(5) 0.003(5)
F5 0.047(6) 0.051(6) 0.043(6) -0.016(5) 0.023(5) -0.012(5)
F6 0.045(6) 0.042(5) 0.038(5) 0.002(4) 0.011(4) -0.005(5)
F9 0.041(5) 0.027(5) 0.045(5) -0.003(4) -0.001(4) 0.009(4)
F10 0.067(7) 0.037(5) 0.041(6) 0.011(4) -0.010(5) 0.009(5)
F11 0.064(7) 0.057(7) 0.032(5) 0.004(5) 0.013(5) 0.008(6)
F12 0.039(5) 0.054(6) 0.035(5) 0.009(4) 0.010(4) 0.002(5)
F15 0.042(5) 0.066(7) 0.030(5) 0.000(5) 0.012(4) 0.014(5)
F16 0.030(5) 0.052(6) 0.060(6) 0.008(5) 0.009(5) 0.017(5)
F17 0.036(5) 0.057(6) 0.038(5) 0.019(5) -0.006(4) 0.013(5)
F18 0.046(6) 0.046(6) 0.025(5) 0.011(4) 0.002(4) 0.009(5)
C1 0.029(8) 0.022(7) 0.036(9) -0.004(6) 0.012(7) -0.004(6)
C2 0.021(7) 0.008(6) 0.055(10) 0.000(6) -0.001(7) -0.004(5)
C3 0.027(8) 0.025(8) 0.057(11) -0.011(7) 0.004(8) -0.002(6)
C4 0.033(9) 0.027(8) 0.054(11) -0.022(7) 0.013(8) -0.006(7)
C5 0.038(9) 0.031(8) 0.038(9) -0.010(7) 0.016(7) -0.013(7)
C6 0.022(7) 0.029(8) 0.028(8) 0.002(6) 0.002(6) 0.000(6)
C7 0.039(8) 0.013(6) 0.017(7) -0.007(5) -0.001(6) -0.007(6)
C8 0.035(8) 0.008(6) 0.023(7) 0.005(5) -0.006(6) -0.005(5)
C9 0.045(9) 0.007(6) 0.042(9) -0.001(6) 0.000(7) 0.002(6)
C10 0.037(9) 0.030(8) 0.037(9) 0.004(7) -0.013(7) -0.013(7)
C11 0.043(9) 0.032(8) 0.025(8) -0.005(6) 0.004(7) -0.003(7)
C12 0.039(9) 0.027(8) 0.030(8) -0.011(6) 0.001(7) -0.013(7)
C13 0.031(8) 0.015(6) 0.032(8) 0.004(6) 0.001(6) 0.002(6)
C14 0.028(7) 0.019(7) 0.029(8) 0.010(6) 0.000(6) -0.012(6)
C15 0.024(7) 0.034(8) 0.029(8) 0.004(6) 0.003(6) -0.011(6)
C16 0.029(8) 0.029(8) 0.029(8) 0.010(6) 0.012(6) 0.002(6)
C17 0.027(8) 0.027(8) 0.035(9) 0.000(6) -0.012(7) 0.004(6)
C18 0.025(7) 0.017(6) 0.024(7) 0.002(5) 0.003(6) -0.001(5)
C19 0.038(9) 0.030(9) 0.056(11) -0.004(8) -0.004(8) -0.005(7)
C20 0.070(9) 0.038(8) 0.051(8) -0.021(7) 0.020(8) -0.025(7)
C21 0.069(8) 0.027(6) 0.045(7) -0.011(6) 0.015(7) -0.026(6)
C22 0.065(8) 0.029(6) 0.059(7) -0.007(6) 0.003(7) -0.021(6)
C23 0.051(7) 0.028(6) 0.072(8) -0.010(6) -0.007(7) -0.014(6)
C24 0.051(9) 0.028(7) 0.073(10) -0.010(7) -0.001(8) -0.016(7)
C25 0.033(8) 0.012(6) 0.047(9) -0.011(6) 0.008(7) -0.006(6)
C26 0.033(8) 0.018(7) 0.049(10) -0.008(6) 0.010(7) -0.012(6)
C27 0.049(8) 0.013(6) 0.065(9) 0.002(6) -0.015(7) -0.021(6)
C28 0.044(6) 0.020(5) 0.060(7) -0.010(5) -0.005(6) -0.014(5)

loop_
_atom_type_symbol
_atom_type_description
_atom_type_scat_dispersion_real
_atom_type_scat_dispersion_imag
_atom_type_scat_source
C C 0.0033 0.0016 'International Tables Vol C Tables 4.2.6.8 and 6.1.1.4'
H H 0.0000 0.0000 'International Tables Vol C Tables 4.2.6.8 and 6.1.1.4'
F F 0.0171 0.0103 'International Tables Vol C Tables 4.2.6.8 and 6.1.1.4'
I I -0.4742 1.8119 'International Tables Vol C Tables 4.2.6.8 and 6.1.1.4'
Hg Hg -2.3894 9.2266 'International Tables Vol C Tables 4.2.6.8 and 6.1.1.4'

loop_
_geom_angle_atom_site_label_1
_geom_angle_atom_site_label_2
_geom_angle_atom_site_label_3
_geom_angle
C2 Hg1 C8 176.3(5)
C2 Hg1 C24 101.7(5)
C8 Hg1 C24 79.0(5)
C2 Hg1 C23 78.6(5)
C8 Hg1 C23 102.2(5)
C24 Hg1 C23 23.3(5)
C2 Hg1 C27 78.0(5)
C8 Hg1 C27 100.6(4)
C24 Hg1 C27 40.1(4)
C23 Hg1 C27 34.3(4)
C2 Hg1 C19 70.9(4)
C8 Hg1 C19 107.1(4)
C24 Hg1 C19 52.2(4)
C23 Hg1 C19 44.3(4)
C27 Hg1 C19 12.1(3)
C2 Hg1 I1 82.1(4)
C8 Hg1 I1 95.4(4)
C24 Hg1 I1 55.9(4)
C23 Hg1 I1 54.5(3)
C27 Hg1 I1 20.3(2)
C19 Hg1 I1 14.8(2)
C7 Hg2 C14 175.4(6)
C7 Hg2 C26 94.2(5)
C14 Hg2 C26 87.6(5)
C7 Hg2 I1 135.4(4)
C14 Hg2 I1 46.7(4)
C26 Hg2 I1 41.3(3)
C13 Hg3 C1 174.9(6)
C13 Hg3 I1 53.2(4)
C1 Hg3 I1 126.6(4)
C19 I1 Hg3 47.4(4)
C19 I1 Hg2 71.2(5)
Hg3 I1 Hg2 44.295(18)
C19 I1 Hg1 40.0(5)
Hg3 I1 Hg1 30.720(14)
Hg2 I1 Hg1 31.254(13)
C6 C1 C2 119.4(14)
C6 C1 Hg3 120.0(11)
C2 C1 Hg3 120.6(11)
C3 C2 C1 118.5(15)
C3 C2 Hg1 118.4(12)
C1 C2 Hg1 123.1(10)
C2 C3 F3 120.9(15)
C2 C3 C4 121.9(16)
F3 C3 C4 117.2(14)
F4 C4 C5 121.3(15)
F4 C4 C3 120.8(16)
C5 C4 C3 117.9(15)
F5 C5 C6 120.5(15)
F5 C5 C4 118.5(14)
C6 C5 C4 120.9(15)
C1 C6 F6 122.2(13)
C1 C6 C5 121.4(14)
F6 C6 C5 116.4(13)
C12 C7 C8 119.2(13)
C12 C7 Hg2 119.9(11)
C8 C7 Hg2 120.9(10)
C9 C8 C7 117.0(14)
C9 C8 Hg1 121.2(12)
C7 C8 Hg1 121.8(9)
C10 C9 C8 124.6(15)
C10 C9 F9 115.7(13)
C8 C9 F9 119.7(14)
F10 C10 C9 122.4(16)
F10 C10 C11 119.0(15)
C9 C10 C11 118.6(15)
F11 C11 C10 119.2(15)
F11 C11 C12 122.6(15)
C10 C11 C12 118.2(15)
F12 C12 C7 120.9(14)
F12 C12 C11 116.7(14)
C7 C12 C11 122.5(15)
C14 C13 C18 116.9(13)
C14 C13 Hg3 123.2(10)
C18 C13 Hg3 120.0(11)
C13 C14 C15 119.5(13)
C13 C14 Hg2 122.3(11)
C15 C14 Hg2 118.2(10)
F15 C15 C16 119.2(14)
F15 C15 C14 119.0(13)
C16 C15 C14 121.8(14)
F16 C16 C15 120.9(13)
F16 C16 C17 119.3(13)
C15 C16 C17 119.6(14)
F17 C17 C18 123.2(14)
F17 C17 C16 118.8(13)
C18 C17 C16 117.9(13)
C17 C18 F18 115.1(12)
C17 C18 C13 124.1(14)
F18 C18 C13 120.8(12)
C20 C19 C27 118.2(18)
C20 C19 I1 120.7(15)
C27 C19 I1 120.9(15)
C20 C19 Hg1 102.6(12)
C27 C19 Hg1 40.0(8)
I1 C19 Hg1 125.3(6)
C19 C20 C21 124(2)
C22 C21 C20 117.6(19)
C21 C22 C28 121.6(19)
C28 C23 C24 118(2)
C28 C23 Hg1 99.8(10)
C24 C23 Hg1 78.3(10)
C23 C24 C25 122(2)
C23 C24 Hg1 78.5(10)
C25 C24 Hg1 101.5(10)
C26 C25 C24 125.7(17)
C25 C26 C27 113.1(15)
C25 C26 Hg2 87.1(8)
C27 C26 Hg2 108.9(8)
C28 C27 C19 122.1(19)
C28 C27 C26 117.1(15)
C19 C27 C26 120.8(17)
C28 C27 Hg1 60.1(8)
C19 C27 Hg1 127.9(10)
C26 C27 Hg1 80.9(8)
C23 C28 C27 123.8(19)
C23 C28 C22 120.1(18)
C27 C28 C22 116.1(17)

loop_
_geom_bond_atom_site_label_1
_geom_bond_atom_site_label_2
_geom_bond_distance
Hg1 C2 2.072(16)
Hg1 C8 2.075(14)
Hg1 C24 3.325(17)
Hg1 C23 3.328(16)
Hg1 C27 4.297(15)
Hg1 C19 5.279(17)
Hg1 I1 6.7087(16)
Hg2 C7 2.080(14)
Hg2 C14 2.084(14)
Hg2 C26 3.419(13)
Hg2 I1 4.9811(14)
Hg3 C13 2.052(15)
Hg3 C1 2.072(15)
Hg3 I1 4.5657(13)
I1 C19 2.093(18)
F3 C3 1.357(19)
F4 C4 1.336(18)
F5 C5 1.365(17)
F6 C6 1.372(16)
F9 C9 1.386(18)
F10 C10 1.361(17)
F11 C11 1.331(18)
F12 C12 1.361(18)
F15 C15 1.343(17)
F16 C16 1.345(16)
F17 C17 1.351(16)
F18 C18 1.368(16)
C1 C6 1.35(2)
C1 C2 1.44(2)
C2 C3 1.36(2)
C3 C4 1.41(2)
C4 C5 1.38(2)
C5 C6 1.38(2)
C7 C12 1.37(2)
C7 C8 1.40(2)
C8 C9 1.372(19)
C9 C10 1.37(2)
C10 C11 1.37(2)
C11 C12 1.40(2)
C13 C14 1.38(2)
C13 C18 1.402(19)
C14 C15 1.41(2)
C15 C16 1.35(2)
C16 C17 1.41(2)
C17 C18 1.36(2)
C19 C20 1.35(3)
C19 C27 1.41(2)
C20 C21 1.45(3)
C21 C22 1.33(3)
C22 C28 1.51(3)
C23 C28 1.34(3)
C23 C24 1.34(3)
C24 C25 1.38(2)
C25 C26 1.35(2)
C26 C27 1.53(2)
C27 C28 1.42(3)

loop_
_cod_related_entry_id
_cod_related_entry_database
_cod_related_entry_code
1 ChemSpider 30651550
